data_4517552
loop_
_publ_author_name
'Segalovich-Gerendash, Gal'
'Rozenberg, Illya'
'Alassad, Nebal'
'Nechmad, Noy B.'
'Goldberg, Israel'
'Kozuch, Sebastian'
'Lemcoff, N. Gabriel'

_publ_section_title
;
 Imposing Latency in Ruthenium Sulfoxide-Chelated Benzylidenes: Expanding
 Opportunities for Thermal and Photoactivation in Olefin Metathesis
;
_journal_name_full 'ACS Catalysis'
_journal_page_first 4827
_journal_paper_doi 10.1021/acscatal.0c00676
_journal_year 2020
_chemical_formula_moiety 'C36 H41 Cl2 N3 O Ru S, C H2 Cl2'
_chemical_formula_sum 'C37 H43 Cl4 N3 O Ru S'
_chemical_formula_weight 820.67
_space_group_crystal_system monoclinic
_space_group_IT_number 14
_space_group_name_Hall '-P 2yn'
_space_group_name_H-M_alt 'P 1 21/n 1'
_atom_sites_solution_hydrogens geom
_atom_sites_solution_primary direct
_atom_sites_solution_secondary difmap
_audit_creation_method SHELXL-2014/7
_cell_angle_alpha 90
_cell_angle_beta 105.018(3)
_cell_angle_gamma 90
_cell_formula_units_Z 4
_cell_length_a 10.0810(6)
_cell_length_b 26.6065(12)
_cell_length_c 14.0765(7)
_cell_measurement_reflns_used 7486
_cell_measurement_temperature 110(2)
_cell_measurement_theta_max 28.52
_cell_measurement_theta_min 2.14
_cell_volume 3646.6(3)
_computing_cell_refinement 'Saint, Bruker-AXS'
_computing_data_collection 'Apex2, Bruker-AXS'
_computing_data_reduction 'Saint, Bruker-AXS'
_computing_structure_refinement 'SHELXL-2014/7 (Sheldrick, 2015)'
_computing_structure_solution 'SHELXT-2014 (Sheldrick, 2015)'
_diffrn_ambient_temperature 110(2)
_diffrn_detector_area_resol_mean 1.75
_diffrn_measured_fraction_theta_full 0.993
_diffrn_measured_fraction_theta_max 0.987
_diffrn_measurement_device_type 'ApexDuo, Bruker-AXS'
_diffrn_measurement_method '1 deg. \f and \w scans'
_diffrn_radiation_type MoK\a
_diffrn_radiation_wavelength 0.71073
_diffrn_reflns_av_R_equivalents 0.0467
_diffrn_reflns_av_unetI/netI 0.0460
_diffrn_reflns_Laue_measured_fraction_full 0.993
_diffrn_reflns_Laue_measured_fraction_max 0.987
_diffrn_reflns_limit_h_max 13
_diffrn_reflns_limit_h_min -7
_diffrn_reflns_limit_k_max 32
_diffrn_reflns_limit_k_min -35
_diffrn_reflns_limit_l_max 18
_diffrn_reflns_limit_l_min -18
_diffrn_reflns_number 35290
_diffrn_reflns_point_group_measured_fraction_full 0.993
_diffrn_reflns_point_group_measured_fraction_max 0.987
_diffrn_reflns_theta_full 25.242
_diffrn_reflns_theta_max 28.528
_diffrn_reflns_theta_min 2.142
_diffrn_source 'ImuS micro-focus'
_exptl_absorpt_coefficient_mu 0.815
_exptl_absorpt_correction_T_max 0.923
_exptl_absorpt_correction_T_min 0.764
_exptl_absorpt_correction_type multi-scan
_exptl_absorpt_process_details 'Sadabs, Bruker-AXS'
_exptl_crystal_colour yellow
_exptl_crystal_density_diffrn 1.495
_exptl_crystal_description plate
_exptl_crystal_F_000 1688
_exptl_crystal_size_max 0.350
_exptl_crystal_size_mid 0.180
_exptl_crystal_size_min 0.100
_refine_diff_density_max 0.704
_refine_diff_density_min -0.649
_refine_diff_density_rms 0.087
_refine_ls_extinction_method none
_refine_ls_goodness_of_fit_ref 1.034
_refine_ls_hydrogen_treatment constr
_refine_ls_matrix_type full
_refine_ls_number_parameters 432
_refine_ls_number_reflns 9147
_refine_ls_number_restraints 0
_refine_ls_restrained_S_all 1.034
_refine_ls_R_factor_all 0.0472
_refine_ls_R_factor_gt 0.0339
_refine_ls_shift/su_max 0.009
_refine_ls_shift/su_mean 0.000
_refine_ls_structure_factor_coef Fsqd
_refine_ls_weighting_details 'w=1/[\s^2^(Fo^2^)+(0.0320P)^2^+2.4362P] where P=(Fo^2^+2Fc^2^)/3'
_refine_ls_weighting_scheme calc
_refine_ls_wR_factor_gt 0.0734
_refine_ls_wR_factor_ref 0.0800
_reflns_Friedel_coverage 0.000
_reflns_number_gt 7486
_reflns_number_total 9147
_reflns_threshold_expression 'I > 2\s(I)'
_cod_data_source_file cs0c00676_si_002.cif
_cod_data_source_block lem38
_cod_original_sg_symbol_H-M 'P 21/n'
_cod_database_code 4517552
_shelx_shelxl_version_number 2014/7
_shelx_space_group_comment
;
The symmetry employed for this shelxl refinement is uniquely defined
by the following loop, which should always be used as a source of
symmetry information in preference to the above space-group names.
They are only intended as comments.
;
_shelx_estimated_absorpt_t_min 0.764
_shelx_estimated_absorpt_t_max 0.923

loop_
_space_group_symop_operation_xyz
'x, y, z'
'-x+1/2, y+1/2, -z+1/2'
'-x, -y, -z'
'x-1/2, -y-1/2, z-1/2'

loop_
_atom_site_label
_atom_site_type_symbol
_atom_site_fract_x
_atom_site_fract_y
_atom_site_fract_z
_atom_site_U_iso_or_equiv
_atom_site_adp_type
_atom_site_occupancy
_atom_site_site_symmetry_order
_atom_site_calc_flag
_atom_site_refinement_flags_posn
_atom_site_refinement_flags_adp
_atom_site_refinement_flags_occupancy
_atom_site_disorder_assembly
_atom_site_disorder_group
Ru1 Ru 0.37339(2) 0.31890(2) 0.46042(2) 0.00979(5) Uani 1 1 d . . . . .
S1 S 0.31599(5) 0.30656(2) 0.60339(4) 0.01104(11) Uani 1 1 d . . . . .
Cl1 Cl 0.43515(5) 0.32487(2) 0.30839(4) 0.01457(11) Uani 1 1 d . . . . .
Cl2 Cl 0.25717(6) 0.39631(2) 0.42289(4) 0.02035(12) Uani 1 1 d . . . . .
Cl3 Cl 0.23867(8) 0.41817(3) 0.11616(6) 0.04013(18) Uani 1 1 d . . . . .
Cl4 Cl 0.51953(9) 0.45058(3) 0.13503(7) 0.0538(2) Uani 1 1 d . . . . .
O1 O 0.42594(15) 0.29118(6) 0.69035(11) 0.0142(3) Uani 1 1 d . . . . .
N1 N 0.56989(18) 0.22957(6) 0.54713(13) 0.0123(4) Uani 1 1 d . . . . .
N2 N 0.65822(18) 0.30491(7) 0.55707(13) 0.0130(4) Uani 1 1 d . . . . .
N3 N 0.0245(2) 0.46698(7) 0.76500(14) 0.0199(4) Uani 1 1 d . . . . .
C1 C 0.5433(2) 0.27766(7) 0.52171(15) 0.0102(4) Uani 1 1 d . . . . .
C2 C 0.1949(2) 0.25616(8) 0.56958(16) 0.0123(4) Uani 1 1 d . . . . .
C3 C 0.4350(2) 0.15946(8) 0.58437(16) 0.0154(4) Uani 1 1 d . . . . .
C4 C 0.2566(2) 0.26662(8) 0.41464(16) 0.0129(4) Uani 1 1 d . . . . .
H4 H 0.2479 0.2554 0.3493 0.016 Uiso 1 1 calc R U . . .
C5 C 0.4836(2) 0.18668(7) 0.51543(16) 0.0127(4) Uani 1 1 d . . . . .
C6 C 0.1760(2) 0.24118(8) 0.47245(16) 0.0131(4) Uani 1 1 d . . . . .
C7 C 0.2205(2) 0.35269(8) 0.64923(15) 0.0126(4) Uani 1 1 d . . . . .
C8 C 0.1316(2) 0.23234(8) 0.63318(16) 0.0153(4) Uani 1 1 d . . . . .
H8 H 0.1457 0.2434 0.6993 0.018 Uiso 1 1 calc R U . . .
C9 C 0.0856(2) 0.20161(8) 0.43648(16) 0.0153(4) Uani 1 1 d . . . . .
H9 H 0.0679 0.1917 0.3695 0.018 Uiso 1 1 calc R U . . .
C10 C 0.0874(2) 0.42873(8) 0.72806(16) 0.0139(4) Uani 1 1 d . . . . .
C11 C 0.4755(3) 0.17138(9) 0.69238(17) 0.0209(5) Uani 1 1 d . . . . .
H11A H 0.4071 0.1575 0.7234 0.031 Uiso 1 1 calc R U . . .
H11B H 0.4804 0.2079 0.7015 0.031 Uiso 1 1 calc R U . . .
H11C H 0.5656 0.1566 0.7226 0.031 Uiso 1 1 calc R U . . .
C12 C 0.3755(2) 0.12953(8) 0.38824(17) 0.0177(5) Uani 1 1 d . . . . .
H12 H 0.3573 0.1186 0.3219 0.021 Uiso 1 1 calc R U . . .
C13 C 0.5735(2) 0.39701(9) 0.64443(18) 0.0207(5) Uani 1 1 d . . . . .
H13A H 0.4749 0.4040 0.6222 0.031 Uiso 1 1 calc R U . . .
H13B H 0.6182 0.4229 0.6913 0.031 Uiso 1 1 calc R U . . .
H13C H 0.5879 0.3640 0.6764 0.031 Uiso 1 1 calc R U . . .
C14 C 0.7667(2) 0.27503(8) 0.62250(18) 0.0191(5) Uani 1 1 d . . . . .
H14A H 0.7734 0.2825 0.6925 0.023 Uiso 1 1 calc R U . . .
H14B H 0.8570 0.2811 0.6090 0.023 Uiso 1 1 calc R U . . .
C15 C 0.6340(2) 0.39713(8) 0.55791(16) 0.0149(4) Uani 1 1 d . . . . .
C16 C 0.4602(2) 0.17059(8) 0.41770(16) 0.0147(4) Uani 1 1 d . . . . .
C17 C 0.2781(2) 0.37121(8) 0.74293(16) 0.0146(4) Uani 1 1 d . . . . .
H17 H 0.3633 0.3582 0.7804 0.017 Uiso 1 1 calc R U . . .
C18 C 0.7172(2) 0.22167(8) 0.59600(18) 0.0193(5) Uani 1 1 d . . . . .
H18A H 0.7657 0.2060 0.5508 0.023 Uiso 1 1 calc R U . . .
H18B H 0.7294 0.2004 0.6554 0.023 Uiso 1 1 calc R U . . .
C19 C 0.2129(2) 0.40843(8) 0.78243(16) 0.0156(4) Uani 1 1 d . . . . .
H19 H 0.2534 0.4204 0.8470 0.019 Uiso 1 1 calc R U . . .
C20 C 0.0294(2) 0.40838(8) 0.63364(16) 0.0150(4) Uani 1 1 d . . . . .
H20 H -0.0571 0.4205 0.5962 0.018 Uiso 1 1 calc R U . . .
C21 C 0.6793(2) 0.35392(8) 0.51970(16) 0.0141(4) Uani 1 1 d . . . . .
C22 C 0.0953(2) 0.37147(8) 0.59461(16) 0.0149(4) Uani 1 1 d . . . . .
H22 H 0.0552 0.3589 0.5304 0.018 Uiso 1 1 calc R U . . .
C23 C 0.3494(2) 0.11857(8) 0.55050(17) 0.0172(5) Uani 1 1 d . . . . .
H23 H 0.3129 0.1002 0.5958 0.021 Uiso 1 1 calc R U . . .
C24 C 0.7455(2) 0.35598(8) 0.44389(17) 0.0168(5) Uani 1 1 d . . . . .
C25 C 0.0222(2) 0.17703(8) 0.49950(17) 0.0178(5) Uani 1 1 d . . . . .
H25 H -0.0385 0.1499 0.4756 0.021 Uiso 1 1 calc R U . . .
C26 C 0.0464(2) 0.19160(8) 0.59731(17) 0.0182(5) Uani 1 1 d . . . . .
H26 H 0.0045 0.1736 0.6401 0.022 Uiso 1 1 calc R U . . .
C27 C 0.3161(2) 0.10380(8) 0.45272(18) 0.0193(5) Uani 1 1 d . . . . .
C28 C 0.7606(2) 0.40245(9) 0.40397(18) 0.0212(5) Uani 1 1 d . . . . .
H28 H 0.8065 0.4045 0.3531 0.025 Uiso 1 1 calc R U . . .
C29 C 0.6482(2) 0.44310(8) 0.51214(17) 0.0188(5) Uani 1 1 d . . . . .
H29 H 0.6137 0.4728 0.5344 0.023 Uiso 1 1 calc R U . . .
C30 C 0.5298(2) 0.19570(8) 0.34763(16) 0.0170(5) Uani 1 1 d . . . . .
H30A H 0.5091 0.1771 0.2854 0.025 Uiso 1 1 calc R U . . .
H30B H 0.6293 0.1961 0.3765 0.025 Uiso 1 1 calc R U . . .
H30C H 0.4962 0.2303 0.3354 0.025 Uiso 1 1 calc R U . . .
C31 C 0.0850(3) 0.48583(10) 0.86288(19) 0.0283(6) Uani 1 1 d . . . . .
H31A H 0.0977 0.4580 0.9101 0.042 Uiso 1 1 calc R U . . .
H31B H 0.0242 0.5111 0.8798 0.042 Uiso 1 1 calc R U . . .
H31C H 0.1742 0.5011 0.8652 0.042 Uiso 1 1 calc R U . . .
C32 C 0.2197(3) 0.06039(9) 0.4180(2) 0.0304(6) Uani 1 1 d . . . . .
H32A H 0.2048 0.0423 0.4750 0.046 Uiso 1 1 calc R U . . .
H32B H 0.2599 0.0375 0.3785 0.046 Uiso 1 1 calc R U . . .
H32C H 0.1317 0.0731 0.3779 0.046 Uiso 1 1 calc R U . . .
C33 C 0.7103(2) 0.44639(9) 0.43624(18) 0.0223(5) Uani 1 1 d . . . . .
C34 C 0.7964(3) 0.30909(9) 0.40474(18) 0.0222(5) Uani 1 1 d . . . . .
H34A H 0.8370 0.3180 0.3508 0.033 Uiso 1 1 calc R U . . .
H34B H 0.7193 0.2860 0.3804 0.033 Uiso 1 1 calc R U . . .
H34C H 0.8659 0.2928 0.4575 0.033 Uiso 1 1 calc R U . . .
C35 C -0.0844(3) 0.49553(10) 0.7015(2) 0.0311(6) Uani 1 1 d . . . . .
H35A H -0.0595 0.5037 0.6405 0.047 Uiso 1 1 calc R U . . .
H35B H -0.0986 0.5267 0.7347 0.047 Uiso 1 1 calc R U . . .
H35C H -0.1692 0.4757 0.6863 0.047 Uiso 1 1 calc R U . . .
C36 C 0.3911(3) 0.44013(10) 0.1966(2) 0.0331(6) Uani 1 1 d . . . . .
H36A H 0.4242 0.4152 0.2496 0.040 Uiso 1 1 calc R U . . .
H36B H 0.3722 0.4719 0.2274 0.040 Uiso 1 1 calc R U . . .
C37 C 0.7266(3) 0.49630(10) 0.3893(2) 0.0379(7) Uani 1 1 d . . . . .
H37A H 0.6376 0.5070 0.3473 0.057 Uiso 1 1 calc R U . . .
H37B H 0.7926 0.4928 0.3494 0.057 Uiso 1 1 calc R U . . .
H37C H 0.7602 0.5215 0.4407 0.057 Uiso 1 1 calc R U . . .

loop_
_atom_site_aniso_label
_atom_site_aniso_U_11
_atom_site_aniso_U_22
_atom_site_aniso_U_33
_atom_site_aniso_U_23
_atom_site_aniso_U_13
_atom_site_aniso_U_12
Ru1 0.01087(8) 0.00994(9) 0.00820(9) 0.00041(6) 0.00181(6) 0.00087(6)
S1 0.0115(2) 0.0130(2) 0.0084(2) -0.00070(19) 0.00200(19) 0.00124(19)
Cl1 0.0187(2) 0.0165(2) 0.0091(2) 0.00116(19) 0.0048(2) -0.0012(2)
Cl2 0.0263(3) 0.0158(3) 0.0195(3) 0.0046(2) 0.0068(2) 0.0085(2)
Cl3 0.0457(4) 0.0256(3) 0.0428(4) 0.0057(3) 0.0001(3) -0.0012(3)
Cl4 0.0477(5) 0.0491(5) 0.0697(6) -0.0025(4) 0.0245(4) 0.0015(4)
O1 0.0145(7) 0.0173(8) 0.0089(7) -0.0009(6) -0.0004(6) 0.0030(6)
N1 0.0118(8) 0.0119(8) 0.0119(9) 0.0006(7) 0.0004(7) 0.0023(7)
N2 0.0111(8) 0.0142(9) 0.0123(9) 0.0024(7) 0.0001(7) -0.0001(7)
N3 0.0255(10) 0.0157(9) 0.0184(10) -0.0040(8) 0.0052(8) 0.0068(8)
C1 0.0133(9) 0.0128(10) 0.0060(9) -0.0007(7) 0.0051(8) -0.0001(8)
C2 0.0124(9) 0.0114(10) 0.0129(11) 0.0002(8) 0.0029(8) 0.0024(8)
C3 0.0187(10) 0.0136(10) 0.0147(11) 0.0016(8) 0.0057(9) 0.0047(9)
C4 0.0134(9) 0.0172(10) 0.0080(10) 0.0002(8) 0.0025(8) 0.0029(8)
C5 0.0122(9) 0.0095(9) 0.0156(11) 0.0001(8) 0.0020(8) 0.0018(8)
C6 0.0125(9) 0.0135(10) 0.0130(11) -0.0003(8) 0.0030(8) 0.0015(8)
C7 0.0148(10) 0.0120(10) 0.0115(10) -0.0012(8) 0.0045(8) 0.0006(8)
C8 0.0168(10) 0.0182(11) 0.0121(11) 0.0013(8) 0.0057(9) 0.0036(9)
C9 0.0153(10) 0.0165(10) 0.0134(11) -0.0013(8) 0.0025(9) -0.0024(9)
C10 0.0171(10) 0.0107(10) 0.0164(11) 0.0008(8) 0.0087(9) -0.0015(8)
C11 0.0325(13) 0.0177(11) 0.0144(12) 0.0022(9) 0.0095(10) 0.0016(10)
C12 0.0226(11) 0.0122(10) 0.0164(12) -0.0021(8) 0.0017(9) 0.0013(9)
C13 0.0224(11) 0.0197(11) 0.0211(12) -0.0056(9) 0.0075(10) -0.0036(10)
C14 0.0132(10) 0.0203(11) 0.0191(12) 0.0030(9) -0.0041(9) 0.0014(9)
C15 0.0119(9) 0.0183(11) 0.0129(11) -0.0014(8) 0.0004(8) -0.0025(8)
C16 0.0142(10) 0.0133(10) 0.0158(11) 0.0002(8) 0.0027(9) 0.0050(8)
C17 0.0159(10) 0.0147(10) 0.0128(11) 0.0001(8) 0.0032(9) 0.0010(8)
C18 0.0136(10) 0.0173(11) 0.0229(13) 0.0020(9) -0.0024(9) 0.0040(9)
C19 0.0197(11) 0.0149(10) 0.0116(11) -0.0021(8) 0.0032(9) -0.0014(9)
C20 0.0127(10) 0.0168(11) 0.0153(11) -0.0001(8) 0.0030(9) 0.0002(8)
C21 0.0121(9) 0.0143(10) 0.0138(11) 0.0005(8) -0.0003(8) -0.0025(8)
C22 0.0142(10) 0.0163(10) 0.0133(11) -0.0018(8) 0.0020(9) -0.0018(8)
C23 0.0213(11) 0.0115(10) 0.0194(12) 0.0042(8) 0.0061(10) 0.0007(9)
C24 0.0165(10) 0.0177(11) 0.0157(11) -0.0017(9) 0.0035(9) -0.0036(9)
C25 0.0168(10) 0.0169(11) 0.0207(12) -0.0020(9) 0.0065(9) -0.0045(9)
C26 0.0185(11) 0.0191(11) 0.0198(12) 0.0032(9) 0.0098(9) 0.0004(9)
C27 0.0215(11) 0.0108(10) 0.0238(13) -0.0006(9) 0.0024(10) -0.0005(9)
C28 0.0254(12) 0.0224(12) 0.0185(12) -0.0019(9) 0.0106(10) -0.0088(10)
C29 0.0181(11) 0.0136(11) 0.0226(12) -0.0014(9) 0.0013(9) -0.0007(9)
C30 0.0197(11) 0.0184(11) 0.0138(11) -0.0014(9) 0.0064(9) 0.0017(9)
C31 0.0321(14) 0.0250(13) 0.0263(14) -0.0120(11) 0.0052(11) 0.0069(11)
C32 0.0408(15) 0.0195(12) 0.0274(14) 0.0013(10) 0.0024(12) -0.0118(11)
C33 0.0253(12) 0.0184(11) 0.0213(13) 0.0003(9) 0.0026(10) -0.0070(10)
C34 0.0235(12) 0.0241(12) 0.0221(13) -0.0051(10) 0.0115(10) -0.0034(10)
C35 0.0271(13) 0.0290(14) 0.0330(15) -0.0101(11) 0.0001(12) 0.0130(11)
C36 0.0430(16) 0.0191(12) 0.0345(16) 0.0043(11) 0.0053(13) 0.0022(12)
C37 0.0593(19) 0.0204(13) 0.0381(17) 0.0041(12) 0.0203(15) -0.0093(13)

loop_
_atom_type_symbol
_atom_type_description
_atom_type_scat_dispersion_real
_atom_type_scat_dispersion_imag
_atom_type_scat_source
C C 0.0033 0.0016 'International Tables Vol C Tables 4.2.6.8 and 6.1.1.4'
H H 0.0000 0.0000 'International Tables Vol C Tables 4.2.6.8 and 6.1.1.4'
N N 0.0061 0.0033 'International Tables Vol C Tables 4.2.6.8 and 6.1.1.4'
O O 0.0106 0.0060 'International Tables Vol C Tables 4.2.6.8 and 6.1.1.4'
S S 0.1246 0.1234 'International Tables Vol C Tables 4.2.6.8 and 6.1.1.4'
Cl Cl 0.1484 0.1585 'International Tables Vol C Tables 4.2.6.8 and 6.1.1.4'
Ru Ru -1.2594 0.8363 'International Tables Vol C Tables 4.2.6.8 and 6.1.1.4'

loop_
_geom_angle_atom_site_label_1
_geom_angle_atom_site_label_2
_geom_angle_atom_site_label_3
_geom_angle
_geom_angle_site_symmetry_1
_geom_angle_site_symmetry_3
_geom_angle_publ_flag
C4 Ru1 C1 97.70(9) . . ?
C4 Ru1 S1 85.02(7) . . ?
C1 Ru1 S1 85.73(6) . . ?
C4 Ru1 Cl2 110.36(6) . . ?
C1 Ru1 Cl2 151.93(6) . . ?
S1 Ru1 Cl2 95.71(2) . . ?
C4 Ru1 Cl1 91.63(7) . . ?
C1 Ru1 Cl1 91.70(6) . . ?
S1 Ru1 Cl1 175.455(19) . . ?
Cl2 Ru1 Cl1 88.331(19) . . ?
O1 S1 C7 104.49(9) . . ?
O1 S1 C2 108.97(9) . . ?
C7 S1 C2 102.52(10) . . ?
O1 S1 Ru1 117.87(6) . . ?
C7 S1 Ru1 120.69(7) . . ?
C2 S1 Ru1 100.74(7) . . ?
C1 N1 C5 127.96(17) . . ?
C1 N1 C18 111.56(17) . . ?
C5 N1 C18 119.06(16) . . ?
C1 N2 C21 123.05(17) . . ?
C1 N2 C14 111.69(17) . . ?
C21 N2 C14 124.23(17) . . ?
C10 N3 C35 120.6(2) . . ?
C10 N3 C31 119.80(19) . . ?
C35 N3 C31 118.33(19) . . ?
N1 C1 N2 108.82(18) . . ?
N1 C1 Ru1 136.05(15) . . ?
N2 C1 Ru1 114.60(14) . . ?
C8 C2 C6 122.6(2) . . ?
C8 C2 S1 124.64(17) . . ?
C6 C2 S1 112.70(16) . . ?
C23 C3 C5 117.7(2) . . ?
C23 C3 C11 119.5(2) . . ?
C5 C3 C11 122.7(2) . . ?
C6 C4 Ru1 123.90(16) . . ?
C6 C4 H4 118.1 . . ?
Ru1 C4 H4 118.1 . . ?
C3 C5 C16 121.55(19) . . ?
C3 C5 N1 119.33(19) . . ?
C16 C5 N1 118.88(19) . . ?
C2 C6 C9 118.8(2) . . ?
C2 C6 C4 117.57(19) . . ?
C9 C6 C4 123.5(2) . . ?
C17 C7 C22 119.7(2) . . ?
C17 C7 S1 117.21(16) . . ?
C22 C7 S1 123.10(16) . . ?
C2 C8 C26 117.8(2) . . ?
C2 C8 H8 121.1 . . ?
C26 C8 H8 121.1 . . ?
C25 C9 C6 119.3(2) . . ?
C25 C9 H9 120.4 . . ?
C6 C9 H9 120.4 . . ?
N3 C10 C19 121.2(2) . . ?
N3 C10 C20 121.4(2) . . ?
C19 C10 C20 117.34(19) . . ?
C3 C11 H11A 109.5 . . ?
C3 C11 H11B 109.5 . . ?
H11A C11 H11B 109.5 . . ?
C3 C11 H11C 109.5 . . ?
H11A C11 H11C 109.5 . . ?
H11B C11 H11C 109.5 . . ?
C16 C12 C27 122.0(2) . . ?
C16 C12 H12 119.0 . . ?
C27 C12 H12 119.0 . . ?
C15 C13 H13A 109.5 . . ?
C15 C13 H13B 109.5 . . ?
H13A C13 H13B 109.5 . . ?
C15 C13 H13C 109.5 . . ?
H13A C13 H13C 109.5 . . ?
H13B C13 H13C 109.5 . . ?
N2 C14 C18 102.01(17) . . ?
N2 C14 H14A 111.4 . . ?
C18 C14 H14A 111.4 . . ?
N2 C14 H14B 111.4 . . ?
C18 C14 H14B 111.4 . . ?
H14A C14 H14B 109.2 . . ?
C21 C15 C29 117.2(2) . . ?
C21 C15 C13 123.7(2) . . ?
C29 C15 C13 119.1(2) . . ?
C12 C16 C5 118.0(2) . . ?
C12 C16 C30 120.7(2) . . ?
C5 C16 C30 121.25(19) . . ?
C19 C17 C7 120.8(2) . . ?
C19 C17 H17 119.6 . . ?
C7 C17 H17 119.6 . . ?
N1 C18 C14 101.98(17) . . ?
N1 C18 H18A 111.4 . . ?
C14 C18 H18A 111.4 . . ?
N1 C18 H18B 111.4 . . ?
C14 C18 H18B 111.4 . . ?
H18A C18 H18B 109.2 . . ?
C17 C19 C10 120.7(2) . . ?
C17 C19 H19 119.6 . . ?
C10 C19 H19 119.6 . . ?
C22 C20 C10 121.6(2) . . ?
C22 C20 H20 119.2 . . ?
C10 C20 H20 119.2 . . ?
C15 C21 C24 122.0(2) . . ?
C15 C21 N2 120.7(2) . . ?
C24 C21 N2 117.27(19) . . ?
C20 C22 C7 119.9(2) . . ?
C20 C22 H22 120.1 . . ?
C7 C22 H22 120.1 . . ?
C27 C23 C3 122.0(2) . . ?
C27 C23 H23 119.0 . . ?
C3 C23 H23 119.0 . . ?
C28 C24 C21 118.0(2) . . ?
C28 C24 C34 120.5(2) . . ?
C21 C24 C34 121.4(2) . . ?
C9 C25 C26 120.7(2) . . ?
C9 C25 H25 119.6 . . ?
C26 C25 H25 119.6 . . ?
C25 C26 C8 120.6(2) . . ?
C25 C26 H26 119.7 . . ?
C8 C26 H26 119.7 . . ?
C23 C27 C12 118.3(2) . . ?
C23 C27 C32 120.6(2) . . ?
C12 C27 C32 121.1(2) . . ?
C24 C28 C33 121.9(2) . . ?
C24 C28 H28 119.0 . . ?
C33 C28 H28 119.0 . . ?
C33 C29 C15 122.2(2) . . ?
C33 C29 H29 118.9 . . ?
C15 C29 H29 118.9 . . ?
C16 C30 H30A 109.5 . . ?
C16 C30 H30B 109.5 . . ?
H30A C30 H30B 109.5 . . ?
C16 C30 H30C 109.5 . . ?
H30A C30 H30C 109.5 . . ?
H30B C30 H30C 109.5 . . ?
N3 C31 H31A 109.5 . . ?
N3 C31 H31B 109.5 . . ?
H31A C31 H31B 109.5 . . ?
N3 C31 H31C 109.5 . . ?
H31A C31 H31C 109.5 . . ?
H31B C31 H31C 109.5 . . ?
C27 C32 H32A 109.5 . . ?
C27 C32 H32B 109.5 . . ?
H32A C32 H32B 109.5 . . ?
C27 C32 H32C 109.5 . . ?
H32A C32 H32C 109.5 . . ?
H32B C32 H32C 109.5 . . ?
C29 C33 C28 118.5(2) . . ?
C29 C33 C37 121.3(2) . . ?
C28 C33 C37 120.3(2) . . ?
C24 C34 H34A 109.5 . . ?
C24 C34 H34B 109.5 . . ?
H34A C34 H34B 109.5 . . ?
C24 C34 H34C 109.5 . . ?
H34A C34 H34C 109.5 . . ?
H34B C34 H34C 109.5 . . ?
N3 C35 H35A 109.5 . . ?
N3 C35 H35B 109.5 . . ?
H35A C35 H35B 109.5 . . ?
N3 C35 H35C 109.5 . . ?
H35A C35 H35C 109.5 . . ?
H35B C35 H35C 109.5 . . ?
Cl3 C36 Cl4 111.58(17) . . ?
Cl3 C36 H36A 109.3 . . ?
Cl4 C36 H36A 109.3 . . ?
Cl3 C36 H36B 109.3 . . ?
Cl4 C36 H36B 109.3 . . ?
H36A C36 H36B 108.0 . . ?
C33 C37 H37A 109.5 . . ?
C33 C37 H37B 109.5 . . ?
H37A C37 H37B 109.5 . . ?
C33 C37 H37C 109.5 . . ?
H37A C37 H37C 109.5 . . ?
H37B C37 H37C 109.5 . . ?

loop_
_geom_bond_atom_site_label_1
_geom_bond_atom_site_label_2
_geom_bond_distance
_geom_bond_site_symmetry_2
_geom_bond_publ_flag
Ru1 C4 1.829(2) . ?
Ru1 C1 2.029(2) . ?
Ru1 S1 2.2574(5) . ?
Ru1 Cl2 2.3608(5) . ?
Ru1 Cl1 2.3840(5) . ?
S1 O1 1.4803(15) . ?
S1 C7 1.781(2) . ?
S1 C2 1.793(2) . ?
Cl3 C36 1.756(3) . ?
Cl4 C36 1.757(3) . ?
N1 C1 1.337(3) . ?
N1 C5 1.434(3) . ?
N1 C18 1.481(3) . ?
N2 C1 1.348(3) . ?
N2 C21 1.442(3) . ?
N2 C14 1.468(3) . ?
N3 C10 1.371(3) . ?
N3 C35 1.439(3) . ?
N3 C31 1.444(3) . ?
C2 C8 1.380(3) . ?
C2 C6 1.389(3) . ?
C3 C23 1.393(3) . ?
C3 C5 1.398(3) . ?
C3 C11 1.502(3) . ?
C4 C6 1.457(3) . ?
C4 H4 0.9500 . ?
C5 C16 1.401(3) . ?
C6 C9 1.399(3) . ?
C7 C17 1.387(3) . ?
C7 C22 1.390(3) . ?
C8 C26 1.394(3) . ?
C8 H8 0.9500 . ?
C9 C25 1.385(3) . ?
C9 H9 0.9500 . ?
C10 C19 1.406(3) . ?
C10 C20 1.414(3) . ?
C11 H11A 0.9800 . ?
C11 H11B 0.9800 . ?
C11 H11C 0.9800 . ?
C12 C16 1.383(3) . ?
C12 C27 1.390(3) . ?
C12 H12 0.9500 . ?
C13 C15 1.497(3) . ?
C13 H13A 0.9800 . ?
C13 H13B 0.9800 . ?
C13 H13C 0.9800 . ?
C14 C18 1.519(3) . ?
C14 H14A 0.9900 . ?
C14 H14B 0.9900 . ?
C15 C21 1.395(3) . ?
C15 C29 1.407(3) . ?
C16 C30 1.507(3) . ?
C17 C19 1.382(3) . ?
C17 H17 0.9500 . ?
C18 H18A 0.9900 . ?
C18 H18B 0.9900 . ?
C19 H19 0.9500 . ?
C20 C22 1.377(3) . ?
C20 H20 0.9500 . ?
C21 C24 1.399(3) . ?
C22 H22 0.9500 . ?
C23 C27 1.386(3) . ?
C23 H23 0.9500 . ?
C24 C28 1.383(3) . ?
C24 C34 1.506(3) . ?
C25 C26 1.390(3) . ?
C25 H25 0.9500 . ?
C26 H26 0.9500 . ?
C27 C32 1.507(3) . ?
C28 C33 1.396(3) . ?
C28 H28 0.9500 . ?
C29 C33 1.374(3) . ?
C29 H29 0.9500 . ?
C30 H30A 0.9800 . ?
C30 H30B 0.9800 . ?
C30 H30C 0.9800 . ?
C31 H31A 0.9800 . ?
C31 H31B 0.9800 . ?
C31 H31C 0.9800 . ?
C32 H32A 0.9800 . ?
C32 H32B 0.9800 . ?
C32 H32C 0.9800 . ?
C33 C37 1.511(3) . ?
C34 H34A 0.9800 . ?
C34 H34B 0.9800 . ?
C34 H34C 0.9800 . ?
C35 H35A 0.9800 . ?
C35 H35B 0.9800 . ?
C35 H35C 0.9800 . ?
C36 H36A 0.9900 . ?
C36 H36B 0.9900 . ?
C37 H37A 0.9800 . ?
C37 H37B 0.9800 . ?
C37 H37C 0.9800 . ?
